data_1548809
loop_
_publ_author_name
'Zhao, Qing'
'Kulik, Heather J.'

_publ_section_title
;
 Where Does the Density Localize in the Solid State? Divergent Behavior
 for Hybrids and DFT+U
;
_journal_coden_ASTM JCTCCE
_journal_issue 2
_journal_name_full 'Journal of Chemical Theory and Computation'
_journal_page_first 670
_journal_page_last 683
_journal_paper_doi 10.1021/acs.jctc.7b01061
_journal_volume 14
_journal_year 2018
_chemical_formula_structural 'Mn (O H)2'
_chemical_formula_sum 'H2 Mn O2'
_chemical_name_mineral Pyrochroite
_chemical_name_structure_type Brucite-Mg(OH)2
_chemical_name_systematic 'Manganese hydroxide'
_space_group_IT_number 164
_symmetry_Int_Tables_number 164
_symmetry_space_group_name_Hall '-P 3 2"'
_symmetry_space_group_name_H-M 'P -3 m 1'
_audit_creation_date 1980-01-01
_audit_update_record 2007-08-01
_cell_angle_alpha 90.
_cell_angle_beta 90.
_cell_angle_gamma 120.
_cell_formula_units_Z 1
_cell_length_a 3.25
_cell_length_b 3.25
_cell_length_c 4.48
_cell_measurement_temperature 300.
_cell_volume 40.980
_exptl_crystal_density_diffrn 3.26
_refine_ls_R_factor_all 0.042
_cod_data_source_file Mn(OH)2.cif
_cod_data_source_block 23591-ICSD
_cod_original_cell_volume 45.24
_cod_original_formula_sum 'H2 Mn1 O2'
_cod_database_code 1548809

loop_
_symmetry_equiv_pos_site_id
_symmetry_equiv_pos_as_xyz
1 'x-y, -y, -z'
2 '-x, -x+y, -z'
3 'y, x, -z'
4 'x-y, x, -z'
5 'y, -x+y, -z'
6 '-x, -y, -z'
7 '-x+y, y, z'
8 'x, x-y, z'
9 '-y, -x, z'
10 '-x+y, -x, z'
11 '-y, x-y, z'
12 'x, y, z'

loop_
_atom_site_label
_atom_site_type_symbol
_atom_site_symmetry_multiplicity
_atom_site_Wyckoff_symbol
_atom_site_fract_x
_atom_site_fract_y
_atom_site_fract_z
_atom_site_B_iso_or_equiv
_atom_site_occupancy
_atom_site_attached_hydrogens
Mn1 Mn2+ 1 a 0 0 0 0.5 1. 0
O1 O2- 2 d 0.3333 0.6667 0.226(4) 1.2 1. 0
H1 H1+ 2 d 0.3333 0.6667 0.446(9) 2.4 1. 0

loop_
_atom_type_symbol
_atom_type_oxidation_number
Mn2+ 2
O2- -2
H1+ 1

loop_
_citation_id
_citation_journal_full
_citation_year
_citation_journal_volume
_citation_page_first
_citation_page_last
_citation_journal_id_ASTM
_citation_doi
_citation_title
_citation_coordinate_linkage
primary 'Solid State Communications' 1972 10 609 614 SSCOA4 10.1016/0038-1098(72)90602-3
;
 Hydrothermal preparation and low temperature magnetic properties of Mn(OH)2
;
yes

loop_
_cod_changelog_entry_id
_cod_changelog_entry_author
_cod_changelog_entry_date
_cod_changelog_entry_text
1 'Vaitkus, Antanas' 2025-01-08T15:17:04+02:00
;
 Updated bibliographic information. Added more details to the CITATION data
 loop.
;
